data_4037821
loop_
_publ_author_name
'Kim, Kunyoung'
'Han, Sang Hoon'
'Jeoung, Daeun'
'Ghosh, Prithwish'
'Kim, Saegun'
'Kim, Seung Jun'
'Ku, Jin-Mo'
'Mishra, Neeraj Kumar'
'Kim, In Su'

_publ_section_title
;
 Ru(II)-Catalyzed C-H Hydroxyalkylation and Mitsunobu Cyclization of
 N-Aryl Phthalazinones.
;
_journal_name_full 'The Journal of organic chemistry'
_journal_paper_doi 10.1021/acs.joc.9b03228
_journal_year 2020
_chemical_formula_sum 'C18 H14 N2 O5'
_chemical_formula_weight 338.31
_space_group_IT_number 14
_space_group_name_Hall '-P 2ybc'
_space_group_name_H-M_alt 'P 1 21/c 1'
_symmetry_cell_setting monoclinic
_symmetry_space_group_name_H-M 'P 1 21/c 1'
_atom_sites_solution_hydrogens geom
_atom_sites_solution_primary direct
_atom_sites_solution_secondary difmap
_audit_creation_method SHELXL-97
_cell_angle_alpha 90.00
_cell_angle_beta 91.5240(10)
_cell_angle_gamma 90.00
_cell_formula_units_Z 4
_cell_length_a 12.8854(2)
_cell_length_b 16.3596(3)
_cell_length_c 7.59500(10)
_cell_measurement_reflns_used 4297
_cell_measurement_temperature 296(1)
_cell_measurement_theta_max 24.42
_cell_measurement_theta_min 2.49
_cell_volume 1600.46(4)
_computing_cell_refinement 'Bruker SAINT'
_computing_data_collection 'Bruker APEX2'
_computing_data_reduction 'Bruker SAINT'
_computing_molecular_graphics 'Bruker SHELXTL'
_computing_publication_material 'Bruker SHELXTL'
_computing_structure_refinement 'SHELXL-97 (Sheldrick, 2008)'
_computing_structure_solution 'SHELXS-97 (Sheldrick, 2008)'
_diffrn_ambient_temperature 296(1)
_diffrn_measured_fraction_theta_full 0.998
_diffrn_measured_fraction_theta_max 0.998
_diffrn_measurement_device_type 'Bruker APEX-II CCD'
_diffrn_measurement_method '\f and \w scans'
_diffrn_radiation_monochromator graphite
_diffrn_radiation_source 'fine-focus sealed tube'
_diffrn_radiation_type MoK\a
_diffrn_radiation_wavelength 0.71073
_diffrn_reflns_av_R_equivalents 0.0000
_diffrn_reflns_av_sigmaI/netI 0.0279
_diffrn_reflns_limit_h_max 16
_diffrn_reflns_limit_h_min 0
_diffrn_reflns_limit_k_max 0
_diffrn_reflns_limit_k_min -20
_diffrn_reflns_limit_l_max 9
_diffrn_reflns_limit_l_min -9
_diffrn_reflns_number 3399
_diffrn_reflns_theta_full 26.73
_diffrn_reflns_theta_max 26.73
_diffrn_reflns_theta_min 1.58
_exptl_absorpt_coefficient_mu 0.104
_exptl_absorpt_correction_type none
_exptl_crystal_colour silver
_exptl_crystal_density_diffrn 1.404
_exptl_crystal_density_meas ?
_exptl_crystal_density_method 'not measured'
_exptl_crystal_description block
_exptl_crystal_F_000 704
_exptl_crystal_size_max 0.20
_exptl_crystal_size_mid 0.12
_exptl_crystal_size_min 0.06
_refine_diff_density_max 0.206
_refine_diff_density_min -0.180
_refine_diff_density_rms 0.039
_refine_ls_extinction_method none
_refine_ls_goodness_of_fit_ref 1.044
_refine_ls_hydrogen_treatment refxyz
_refine_ls_matrix_type full
_refine_ls_number_parameters 226
_refine_ls_number_reflns 3399
_refine_ls_number_restraints 0
_refine_ls_restrained_S_all 1.044
_refine_ls_R_factor_all 0.0823
_refine_ls_R_factor_gt 0.0492
_refine_ls_shift/su_max 0.000
_refine_ls_shift/su_mean 0.000
_refine_ls_structure_factor_coef Fsqd
_refine_ls_weighting_details 'calc w=1/[\s^2^(Fo^2^)+(0.0703P)^2^+0.1832P] where P=(Fo^2^+2Fc^2^)/3'
_refine_ls_weighting_scheme calc
_refine_ls_wR_factor_gt 0.1220
_refine_ls_wR_factor_ref 0.1388
_reflns_number_gt 2231
_reflns_number_total 3399
_reflns_threshold_expression >2sigma(I)
_cod_data_source_file jo9b03228_si_003.cif
_cod_data_source_block 20190709
_cod_depositor_comments
;
The following automatic conversions were performed:

data item '_symmetry_cell_setting' value 'Monoclinic' was changed to
'monoclinic' in accordance with the
/home/data/users/saulius/crontab/automatic-downloads/rss-feeds/ACS/lib/dictionaries/cif_core.dic
dictionary named 'cif_core.dic' version 2.4.2 last updated on
2011-04-26.

data item '_exptl_crystal_density_meas' value 'none' was changed to
'?' -- the value is perceived as not measured.

Automatic conversion script
Id: cif_fix_values 7556 2019-12-06 15:28:31Z antanas 
;
_cod_original_sg_symbol_H-M P2(1)/c
_cod_database_code 4037821

loop_
_symmetry_equiv_pos_as_xyz
'x, y, z'
'-x, y+1/2, -z+1/2'
'-x, -y, -z'
'x, -y-1/2, z-1/2'

loop_
_atom_site_label
_atom_site_type_symbol
_atom_site_fract_x
_atom_site_fract_y
_atom_site_fract_z
_atom_site_U_iso_or_equiv
_atom_site_adp_type
_atom_site_occupancy
_atom_site_symmetry_multiplicity
_atom_site_calc_flag
_atom_site_refinement_flags
O1 O 0.14495(9) -0.04436(8) 0.18235(17) 0.0556(4) Uani 1 1 d .
H1A H 0.0863 -0.0491 0.1388 0.083 Uiso 1 1 calc R
O2 O 0.12464(12) -0.12842(9) -0.1206(2) 0.0741(5) Uani 1 1 d .
O3 O 0.24473(11) -0.05121(8) -0.24971(18) 0.0596(4) Uani 1 1 d .
O4 O 0.06369(9) 0.06754(9) -0.12293(18) 0.0619(4) Uani 1 1 d .
O5 O 0.40891(11) 0.20764(9) 0.1460(2) 0.0704(4) Uani 1 1 d .
N1 N 0.21832(11) 0.06225(9) 0.0134(2) 0.0473(4) Uani 1 1 d .
N2 N 0.31047(10) 0.09785(9) 0.0838(2) 0.0472(4) Uani 1 1 d .
C1 C 0.21420(13) -0.02622(11) 0.0511(2) 0.0459(5) Uani 1 1 d .
C2 C 0.18698(15) -0.07458(12) -0.1167(3) 0.0513(5) Uani 1 1 d .
C3 C 0.2267(2) -0.09345(14) -0.4169(3) 0.0769(7) Uani 1 1 d .
H3A H 0.2578 -0.0623 -0.5105 0.092 Uiso 1 1 calc R
H3B H 0.1526 -0.0966 -0.4421 0.092 Uiso 1 1 calc R
C4 C 0.2711(3) -0.17771(16) -0.4139(4) 0.1134(11) Uani 1 1 d .
H4A H 0.2573 -0.2037 -0.5254 0.170 Uiso 1 1 calc R
H4B H 0.2399 -0.2089 -0.3222 0.170 Uiso 1 1 calc R
H4C H 0.3447 -0.1748 -0.3922 0.170 Uiso 1 1 calc R
C5 C 0.13901(13) 0.10516(12) -0.0614(2) 0.0475(5) Uani 1 1 d .
C6 C 0.15176(14) 0.19416(12) -0.0610(2) 0.0489(5) Uani 1 1 d .
C7 C 0.07197(16) 0.24396(14) -0.1275(3) 0.0626(6) Uani 1 1 d .
H7A H 0.0116 0.2206 -0.1746 0.075 Uiso 1 1 calc R
C8 C 0.08270(19) 0.32716(15) -0.1236(3) 0.0709(6) Uani 1 1 d .
H8A H 0.0293 0.3601 -0.1679 0.085 Uiso 1 1 calc R
C9 C 0.1722(2) 0.36255(14) -0.0542(3) 0.0727(7) Uani 1 1 d .
H9A H 0.1788 0.4192 -0.0525 0.087 Uiso 1 1 calc R
C10 C 0.25159(18) 0.31443(12) 0.0124(3) 0.0629(6) Uani 1 1 d .
H10A H 0.3117 0.3385 0.0589 0.076 Uiso 1 1 calc R
C11 C 0.24201(14) 0.22973(11) 0.0101(2) 0.0498(5) Uani 1 1 d .
C12 C 0.32769(15) 0.18036(11) 0.0854(3) 0.0502(5) Uani 1 1 d .
C13 C 0.37456(13) 0.03334(11) 0.1452(2) 0.0455(4) Uani 1 1 d .
C14 C 0.47357(14) 0.03714(12) 0.2190(3) 0.0571(5) Uani 1 1 d .
H14A H 0.5075 0.0867 0.2374 0.069 Uiso 1 1 calc R
C15 C 0.51966(16) -0.03637(13) 0.2642(3) 0.0651(6) Uani 1 1 d .
H15A H 0.5862 -0.0361 0.3147 0.078 Uiso 1 1 calc R
C16 C 0.47045(16) -0.11001(13) 0.2369(3) 0.0648(6) Uani 1 1 d .
H16A H 0.5042 -0.1585 0.2671 0.078 Uiso 1 1 calc R
C17 C 0.37131(15) -0.11226(12) 0.1650(3) 0.0575(5) Uani 1 1 d .
H17A H 0.3374 -0.1619 0.1470 0.069 Uiso 1 1 calc R
C18 C 0.32335(13) -0.04002(11) 0.1202(2) 0.0457(4) Uani 1 1 d .

loop_
_atom_site_aniso_label
_atom_site_aniso_U_11
_atom_site_aniso_U_22
_atom_site_aniso_U_33
_atom_site_aniso_U_23
_atom_site_aniso_U_13
_atom_site_aniso_U_12
O1 0.0417(7) 0.0774(9) 0.0474(8) -0.0010(7) -0.0013(6) -0.0117(6)
O2 0.0769(10) 0.0795(10) 0.0658(10) -0.0151(8) 0.0004(8) -0.0362(8)
O3 0.0711(9) 0.0614(8) 0.0465(8) -0.0046(7) 0.0053(7) -0.0093(7)
O4 0.0416(7) 0.0801(9) 0.0634(9) -0.0002(8) -0.0104(7) -0.0080(7)
O5 0.0593(8) 0.0585(8) 0.0922(11) -0.0014(8) -0.0231(8) -0.0140(7)
N1 0.0376(8) 0.0493(9) 0.0543(10) -0.0044(7) -0.0084(7) -0.0036(6)
N2 0.0369(8) 0.0491(9) 0.0550(10) -0.0035(7) -0.0107(7) -0.0053(7)
C1 0.0412(10) 0.0496(10) 0.0470(11) -0.0026(8) 0.0012(9) -0.0062(8)
C2 0.0495(11) 0.0541(11) 0.0501(12) -0.0033(10) -0.0024(10) -0.0087(9)
C3 0.1122(19) 0.0750(15) 0.0435(12) -0.0085(11) 0.0031(13) -0.0083(14)
C4 0.189(3) 0.0670(17) 0.086(2) -0.0141(15) 0.029(2) 0.0077(18)
C5 0.0368(9) 0.0631(12) 0.0426(10) -0.0022(9) -0.0009(8) -0.0026(8)
C6 0.0455(10) 0.0596(11) 0.0417(10) 0.0013(9) 0.0007(9) 0.0051(9)
C7 0.0554(12) 0.0766(15) 0.0553(13) 0.0054(11) -0.0034(11) 0.0104(11)
C8 0.0742(15) 0.0761(15) 0.0622(14) 0.0094(12) -0.0024(13) 0.0231(12)
C9 0.0918(17) 0.0586(13) 0.0678(15) 0.0087(11) 0.0031(14) 0.0129(12)
C10 0.0713(13) 0.0542(12) 0.0629(13) 0.0039(10) -0.0043(12) -0.0028(10)
C11 0.0514(11) 0.0531(11) 0.0448(11) 0.0010(9) 0.0001(9) 0.0005(9)
C12 0.0491(11) 0.0511(11) 0.0502(11) -0.0043(9) -0.0045(9) -0.0057(8)
C13 0.0399(9) 0.0512(11) 0.0453(10) -0.0001(8) -0.0022(8) 0.0002(8)
C14 0.0415(10) 0.0641(13) 0.0652(13) 0.0043(10) -0.0102(10) -0.0058(9)
C15 0.0447(11) 0.0744(15) 0.0756(15) 0.0128(12) -0.0099(11) 0.0012(10)
C16 0.0546(12) 0.0633(13) 0.0764(16) 0.0140(11) -0.0005(11) 0.0099(10)
C17 0.0559(12) 0.0522(11) 0.0643(13) 0.0052(10) 0.0013(11) -0.0012(9)
C18 0.0400(9) 0.0540(11) 0.0431(10) -0.0012(9) 0.0018(8) -0.0033(8)

loop_
_atom_type_symbol
_atom_type_description
_atom_type_scat_dispersion_real
_atom_type_scat_dispersion_imag
_atom_type_scat_source
C C 0.0033 0.0016 'International Tables Vol C Tables 4.2.6.8 and 6.1.1.4'
H H 0.0000 0.0000 'International Tables Vol C Tables 4.2.6.8 and 6.1.1.4'
N N 0.0061 0.0033 'International Tables Vol C Tables 4.2.6.8 and 6.1.1.4'
O O 0.0106 0.0060 'International Tables Vol C Tables 4.2.6.8 and 6.1.1.4'

loop_
_geom_angle_atom_site_label_1
_geom_angle_atom_site_label_2
_geom_angle_atom_site_label_3
_geom_angle
C1 O1 H1A 109.5
C2 O3 C3 116.53(16)
C5 N1 N2 124.23(15)
C5 N1 C1 124.03(14)
N2 N1 C1 111.35(13)
C12 N2 C13 129.91(14)
C12 N2 N1 122.94(14)
C13 N2 N1 107.15(13)
O1 C1 N1 112.10(14)
O1 C1 C18 109.30(15)
N1 C1 C18 100.18(13)
O1 C1 C2 110.45(14)
N1 C1 C2 110.68(15)
C18 C1 C2 113.79(15)
O2 C2 O3 125.82(19)
O2 C2 C1 122.77(19)
O3 C2 C1 111.33(15)
O3 C3 C4 111.8(2)
O3 C3 H3A 109.2
C4 C3 H3A 109.2
O3 C3 H3B 109.2
C4 C3 H3B 109.2
H3A C3 H3B 107.9
C3 C4 H4A 109.5
C3 C4 H4B 109.5
H4A C4 H4B 109.5
C3 C4 H4C 109.5
H4A C4 H4C 109.5
H4B C4 H4C 109.5
O4 C5 N1 118.65(18)
O4 C5 C6 125.79(17)
N1 C5 C6 115.56(15)
C11 C6 C7 119.64(19)
C11 C6 C5 120.49(16)
C7 C6 C5 119.85(17)
C8 C7 C6 120.0(2)
C8 C7 H7A 120.0
C6 C7 H7A 120.0
C7 C8 C9 120.5(2)
C7 C8 H8A 119.7
C9 C8 H8A 119.7
C10 C9 C8 120.3(2)
C10 C9 H9A 119.8
C8 C9 H9A 119.8
C9 C10 C11 120.0(2)
C9 C10 H10A 120.0
C11 C10 H10A 120.0
C10 C11 C6 119.53(18)
C10 C11 C12 118.45(18)
C6 C11 C12 122.01(17)
O5 C12 N2 120.19(17)
O5 C12 C11 125.08(17)
N2 C12 C11 114.73(15)
C18 C13 C14 121.88(17)
C18 C13 N2 109.35(15)
C14 C13 N2 128.77(16)
C15 C14 C13 116.63(18)
C15 C14 H14A 121.7
C13 C14 H14A 121.7
C16 C15 C14 122.17(19)
C16 C15 H15A 118.9
C14 C15 H15A 118.9
C15 C16 C17 120.18(19)
C15 C16 H16A 119.9
C17 C16 H16A 119.9
C18 C17 C16 118.85(19)
C18 C17 H17A 120.6
C16 C17 H17A 120.6
C17 C18 C13 120.27(17)
C17 C18 C1 128.77(16)
C13 C18 C1 110.88(15)

loop_
_geom_bond_atom_site_label_1
_geom_bond_atom_site_label_2
_geom_bond_distance
O1 C1 1.388(2)
O1 H1A 0.8200
O2 C2 1.192(2)
O3 C2 1.327(2)
O3 C3 1.459(2)
O4 C5 1.231(2)
O5 C12 1.217(2)
N1 C5 1.352(2)
N1 N2 1.4149(18)
N1 C1 1.477(2)
N2 C12 1.368(2)
N2 C13 1.412(2)
C1 C18 1.505(2)
C1 C2 1.533(3)
C3 C4 1.493(4)
C3 H3A 0.9700
C3 H3B 0.9700
C4 H4A 0.9600
C4 H4B 0.9600
C4 H4C 0.9600
C5 C6 1.465(3)
C6 C11 1.396(3)
C6 C7 1.396(3)
C7 C8 1.368(3)
C7 H7A 0.9300
C8 C9 1.382(3)
C8 H8A 0.9300
C9 C10 1.377(3)
C9 H9A 0.9300
C10 C11 1.391(3)
C10 H10A 0.9300
C11 C12 1.471(3)
C13 C18 1.380(2)
C13 C14 1.381(2)
C14 C15 1.380(3)
C14 H14A 0.9300
C15 C16 1.375(3)
C15 H15A 0.9300
C16 C17 1.376(3)
C16 H16A 0.9300
C17 C18 1.372(3)
C17 H17A 0.9300

loop_
_geom_hbond_atom_site_label_D
_geom_hbond_atom_site_label_H
_geom_hbond_atom_site_label_A
_geom_hbond_distance_DH
_geom_hbond_distance_HA
_geom_hbond_distance_DA
_geom_hbond_angle_DHA
_geom_hbond_site_symmetry_A
O1 H1A O4 0.82 1.96 2.7405(17) 159.5 3

loop_
_geom_torsion_atom_site_label_1
_geom_torsion_atom_site_label_2
_geom_torsion_atom_site_label_3
_geom_torsion_atom_site_label_4
_geom_torsion
C5 N1 N2 C12 1.0(3)
C1 N1 N2 C12 -172.04(17)
C5 N1 N2 C13 -178.62(17)
C1 N1 N2 C13 8.32(19)
C5 N1 C1 O1 -67.7(2)
N2 N1 C1 O1 105.37(15)
C5 N1 C1 C18 176.48(16)
N2 N1 C1 C18 -10.44(18)
C5 N1 C1 C2 56.1(2)
N2 N1 C1 C2 -130.83(15)
C3 O3 C2 O2 2.6(3)
C3 O3 C2 C1 179.46(16)
O1 C1 C2 O2 -10.2(3)
N1 C1 C2 O2 -135.0(2)
C18 C1 C2 O2 113.1(2)
O1 C1 C2 O3 172.81(14)
N1 C1 C2 O3 48.1(2)
C18 C1 C2 O3 -63.8(2)
C2 O3 C3 C4 -74.6(3)
N2 N1 C5 O4 177.97(16)
C1 N1 C5 O4 -9.8(3)
N2 N1 C5 C6 -2.0(2)
C1 N1 C5 C6 170.18(16)
O4 C5 C6 C11 -178.75(18)
N1 C5 C6 C11 1.2(3)
O4 C5 C6 C7 3.1(3)
N1 C5 C6 C7 -176.96(17)
C11 C6 C7 C8 0.3(3)
C5 C6 C7 C8 178.47(19)
C6 C7 C8 C9 0.1(3)
C7 C8 C9 C10 -0.2(3)
C8 C9 C10 C11 0.0(3)
C9 C10 C11 C6 0.4(3)
C9 C10 C11 C12 -178.87(19)
C7 C6 C11 C10 -0.5(3)
C5 C6 C11 C10 -178.68(18)
C7 C6 C11 C12 178.71(18)
C5 C6 C11 C12 0.5(3)
C13 N2 C12 O5 0.3(3)
N1 N2 C12 O5 -179.20(17)
C13 N2 C12 C11 -179.64(17)
N1 N2 C12 C11 0.8(3)
C10 C11 C12 O5 -2.3(3)
C6 C11 C12 O5 178.50(19)
C10 C11 C12 N2 177.69(18)
C6 C11 C12 N2 -1.5(3)
C12 N2 C13 C18 178.38(18)
N1 N2 C13 C18 -2.0(2)
C12 N2 C13 C14 -2.1(3)
N1 N2 C13 C14 177.55(19)
C18 C13 C14 C15 1.0(3)
N2 C13 C14 C15 -178.54(19)
C13 C14 C15 C16 0.3(3)
C14 C15 C16 C17 -1.0(3)
C15 C16 C17 C18 0.5(3)
C16 C17 C18 C13 0.8(3)
C16 C17 C18 C1 -175.74(19)
C14 C13 C18 C17 -1.5(3)
N2 C13 C18 C17 178.07(17)
C14 C13 C18 C1 175.54(18)
N2 C13 C18 C1 -4.8(2)
O1 C1 C18 C17 68.0(2)
N1 C1 C18 C17 -174.1(2)
C2 C1 C18 C17 -56.0(3)
O1 C1 C18 C13 -108.74(17)
N1 C1 C18 C13 9.2(2)
C2 C1 C18 C13 127.27(18)
